data_7007895
loop_
_publ_author_name
'Vasilescu, Ioana M.'
'Bray, David J.'
'Clegg, Jack K.'
'Lindoy, Leonard F.'
'Meehan, George V.'
'Wei, Gang'

_publ_section_title
;
 Rational ligand design for metal ion recognition. Synthesis of a
 N-benzylated N2S3-donor macrocycle for enhanced silver(I)
 discrimination.
;
_journal_issue 43
_journal_name_full 'Dalton transactions (Cambridge, England : 2003)'
_journal_page_first 5115
_journal_page_last 5117
_journal_paper_doi 10.1039/b613636m
_journal_year 2006
_chemical_formula_moiety '(C34 H38 Ag N2 S3) (P F6), (C2 H3 N)'
_chemical_formula_sum 'C36 H41 Ag F6 N3 P S3'
_chemical_formula_weight 864.74
_chemical_name_systematic
;
?
;
_space_group_IT_number 14
_symmetry_cell_setting monoclinic
_symmetry_Int_Tables_number 14
_symmetry_space_group_name_Hall '-P 2ybc'
_symmetry_space_group_name_H-M 'P 1 21/c 1'
_atom_sites_solution_hydrogens geom
_atom_sites_solution_primary direct
_atom_sites_solution_secondary difmap
_audit_creation_method SHELXL-97
_cell_angle_alpha 90.00
_cell_angle_beta 101.913(3)
_cell_angle_gamma 90.00
_cell_formula_units_Z 4
_cell_length_a 9.1249(14)
_cell_length_b 24.720(4)
_cell_length_c 16.670(3)
_cell_measurement_reflns_used 8409
_cell_measurement_temperature 150(2)
_cell_measurement_theta_max 27.415
_cell_measurement_theta_min 2.423
_cell_volume 3679.2(11)
_computing_cell_refinement 'SAINT (Bruker, 1995)'
_computing_data_collection 'SMART (Bruker, 1995)'
_computing_data_reduction 'SAINT and XPREP (Bruker, 1995)'
_computing_molecular_graphics 'ORTEP-3 (Farrugia, 1997), WINGX-32 (Farrugia, 1999)'
_computing_publication_material 'enCIFer 1.0 (CCDC, 2003)'
_computing_structure_refinement 'SHELXL-97 (Sheldrick, 1997)'
_computing_structure_solution 'SIR97 (Altomare, et. al. 1997)'
_diffrn_ambient_temperature 150(2)
_diffrn_measured_fraction_theta_full 0.999
_diffrn_measured_fraction_theta_max 0.968
_diffrn_measurement_device_type 'BRUKER SMART 1000 CCD'
_diffrn_measurement_method \w
_diffrn_radiation_monochromator graphite
_diffrn_radiation_source 'sealed tube'
_diffrn_radiation_type MoK\a
_diffrn_radiation_wavelength 0.71073
_diffrn_reflns_av_R_equivalents 0.0501
_diffrn_reflns_av_sigmaI/netI 0.0495
_diffrn_reflns_limit_h_max 12
_diffrn_reflns_limit_h_min -12
_diffrn_reflns_limit_k_max 32
_diffrn_reflns_limit_k_min -32
_diffrn_reflns_limit_l_max 21
_diffrn_reflns_limit_l_min -22
_diffrn_reflns_number 36352
_diffrn_reflns_theta_full 25.00
_diffrn_reflns_theta_max 28.32
_diffrn_reflns_theta_min 1.50
_diffrn_standards_decay_% 0.47
_diffrn_standards_number 181
_exptl_absorpt_coefficient_mu 0.823
_exptl_absorpt_correction_T_max 0.906
_exptl_absorpt_correction_T_min 0.777
_exptl_absorpt_correction_type multi-scan
_exptl_absorpt_process_details 'SADABS (Sheldrick, 2003)'
_exptl_crystal_colour colourless
_exptl_crystal_density_diffrn 1.561
_exptl_crystal_density_method 'not measured'
_exptl_crystal_description prism
_exptl_crystal_F_000 1768
_exptl_crystal_size_max 0.348
_exptl_crystal_size_mid 0.158
_exptl_crystal_size_min 0.120
_refine_diff_density_max 0.608
_refine_diff_density_min -0.314
_refine_diff_density_rms 0.083
_refine_ls_extinction_method none
_refine_ls_goodness_of_fit_ref 1.016
_refine_ls_hydrogen_treatment constr
_refine_ls_matrix_type full
_refine_ls_number_parameters 452
_refine_ls_number_reflns 8880
_refine_ls_number_restraints 0
_refine_ls_restrained_S_all 1.016
_refine_ls_R_factor_all 0.0635
_refine_ls_R_factor_gt 0.0383
_refine_ls_shift/su_max 0.000
_refine_ls_shift/su_mean 0.000
_refine_ls_structure_factor_coef Fsqd
_refine_ls_weighting_details 'calc w=1/[\s^2^(Fo^2^)+(0.0406P)^2^+1.5802P] where P=(Fo^2^+2Fc^2^)/3'
_refine_ls_weighting_scheme calc
_refine_ls_wR_factor_gt 0.0816
_refine_ls_wR_factor_ref 0.0894
_reflns_number_gt 6610
_reflns_number_total 8880
_reflns_threshold_expression >2sigma(I)
_cod_data_source_file b613636m.txt
_cod_data_source_block lj106sad
_cod_depositor_comments
;
The following automatic conversions were performed:
'_symmetry_cell_setting' value 'Monoclinic' changed to 'monoclinic'
according to '/home/saulius/struct/CIF-dictionaries/cif_core.dic'
dictionary named 'cif_core.dic' version 2.4.1 from
2010-06-29.

'_exptl_absorpt_correction_type' value 'Multi-scan' changed
to 'multi-scan' according to
'/home/saulius/struct/CIF-dictionaries/cif_core.dic' dictionary named
'cif_core.dic' version 2.4.1 from 2010-06-29.

Automatic conversion script
Id: cif_fix_enum 1527 2010-12-29 10:47:43Z saulius 
;
_cod_original_cell_volume 3679.3(10)
_cod_original_sg_symbol_H-M P21/c
_cod_database_code 7007895

loop_
_symmetry_equiv_pos_as_xyz
'x, y, z'
'-x, y+1/2, -z+1/2'
'-x, -y, -z'
'x, -y-1/2, z-1/2'

loop_
_atom_site_label
_atom_site_type_symbol
_atom_site_fract_x
_atom_site_fract_y
_atom_site_fract_z
_atom_site_U_iso_or_equiv
_atom_site_adp_type
_atom_site_occupancy
_atom_site_symmetry_multiplicity
_atom_site_calc_flag
_atom_site_refinement_flags
_atom_site_disorder_assembly
_atom_site_disorder_group
C1 C 0.3662(3) 0.30170(11) 0.90308(18) 0.0276(6) Uani 1 1 d . . .
H1A H 0.3568 0.3256 0.9494 0.033 Uiso 1 1 calc R . .
H1B H 0.4006 0.3243 0.8616 0.033 Uiso 1 1 calc R . .
C2 C 0.2113(3) 0.27959(12) 0.86527(17) 0.0274(6) Uani 1 1 d . . .
H2A H 0.1425 0.3106 0.8498 0.033 Uiso 1 1 calc R . .
H2B H 0.2179 0.2602 0.8142 0.033 Uiso 1 1 calc R . .
C3 C 0.1201(3) 0.27203(11) 0.99273(16) 0.0261(6) Uani 1 1 d . . .
H3A H 0.0544 0.3036 0.9754 0.031 Uiso 1 1 calc R . .
H3B H 0.2176 0.2858 1.0232 0.031 Uiso 1 1 calc R . .
C4 C 0.0503(3) 0.23712(11) 1.04955(16) 0.0229(5) Uani 1 1 d . . .
C5 C -0.1032(3) 0.24092(12) 1.04599(16) 0.0274(6) Uani 1 1 d . . .
H5 H -0.1612 0.2654 1.0083 0.033 Uiso 1 1 calc R . .
C6 C -0.1731(3) 0.20981(12) 1.09620(17) 0.0302(6) Uani 1 1 d . . .
H6 H -0.2783 0.2126 1.0919 0.036 Uiso 1 1 calc R . .
C7 C -0.0905(3) 0.17490(11) 1.15234(17) 0.0287(6) Uani 1 1 d . . .
H7 H -0.1384 0.1537 1.1869 0.034 Uiso 1 1 calc R . .
C8 C 0.0632(3) 0.17085(11) 1.15819(17) 0.0270(6) Uani 1 1 d . . .
H8 H 0.1203 0.1468 1.1970 0.032 Uiso 1 1 calc R . .
C9 C 0.1344(3) 0.20178(11) 1.10750(16) 0.0219(5) Uani 1 1 d . . .
C10 C 0.3896(3) 0.13436(11) 1.16154(16) 0.0263(6) Uani 1 1 d . . .
H10A H 0.5002 0.1324 1.1714 0.032 Uiso 1 1 calc R . .
H10B H 0.3611 0.1320 1.2156 0.032 Uiso 1 1 calc R . .
C11 C 0.3266(3) 0.08493(11) 1.11176(16) 0.0258(6) Uani 1 1 d . . .
H11A H 0.2169 0.0845 1.1080 0.031 Uiso 1 1 calc R . .
H11B H 0.3679 0.0524 1.1430 0.031 Uiso 1 1 calc R . .
C12 C 0.5578(3) 0.06866(10) 1.02193(17) 0.0230(5) Uani 1 1 d . . .
C13 C 0.6486(3) 0.05811(11) 1.09795(18) 0.0283(6) Uani 1 1 d . . .
H13 H 0.6065 0.0571 1.1455 0.034 Uiso 1 1 calc R . .
C14 C 0.8008(3) 0.04905(11) 1.1047(2) 0.0335(7) Uani 1 1 d . . .
H14 H 0.8632 0.0427 1.1570 0.040 Uiso 1 1 calc R . .
C15 C 0.8613(3) 0.04921(12) 1.0357(2) 0.0349(7) Uani 1 1 d . . .
H15 H 0.9654 0.0430 1.0401 0.042 Uiso 1 1 calc R . .
C16 C 0.7698(3) 0.05855(11) 0.95950(19) 0.0308(6) Uani 1 1 d . . .
H16 H 0.8121 0.0577 0.9120 0.037 Uiso 1 1 calc R . .
C17 C 0.6173(3) 0.06916(11) 0.95079(17) 0.0258(6) Uani 1 1 d . . .
C18 C 0.5235(3) 0.07822(11) 0.86643(17) 0.0268(6) Uani 1 1 d . . .
H18A H 0.5803 0.0653 0.8256 0.032 Uiso 1 1 calc R . .
H18B H 0.4319 0.0559 0.8604 0.032 Uiso 1 1 calc R . .
C19 C 0.6107(3) 0.17056(11) 0.85187(17) 0.0254(6) Uani 1 1 d . . .
H19A H 0.6600 0.1617 0.8059 0.030 Uiso 1 1 calc R . .
H19B H 0.6831 0.1630 0.9036 0.030 Uiso 1 1 calc R . .
C20 C 0.5717(3) 0.23083(11) 0.84831(18) 0.0285(6) Uani 1 1 d . . .
H20A H 0.4919 0.2381 0.7995 0.034 Uiso 1 1 calc R . .
H20B H 0.6610 0.2522 0.8430 0.034 Uiso 1 1 calc R . .
C21 C -0.0025(3) 0.22363(12) 0.86871(17) 0.0288(6) Uani 1 1 d . . .
H21A H -0.0510 0.2542 0.8350 0.035 Uiso 1 1 calc R . .
H21B H -0.0679 0.2134 0.9068 0.035 Uiso 1 1 calc R . .
C22 C 0.0072(3) 0.17641(11) 0.81307(17) 0.0265(6) Uani 1 1 d . . .
C23 C 0.0215(3) 0.12402(13) 0.8454(2) 0.0345(7) Uani 1 1 d . . .
H23 H 0.0347 0.1189 0.9029 0.041 Uiso 1 1 calc R . .
C24 C 0.0165(4) 0.07962(14) 0.7946(2) 0.0459(9) Uani 1 1 d . . .
H24 H 0.0246 0.0442 0.8171 0.055 Uiso 1 1 calc R . .
C25 C -0.0002(4) 0.08669(14) 0.7112(2) 0.0476(9) Uani 1 1 d . . .
H25 H -0.0025 0.0561 0.6764 0.057 Uiso 1 1 calc R . .
C26 C -0.0136(4) 0.13819(14) 0.6782(2) 0.0413(8) Uani 1 1 d . . .
H26 H -0.0254 0.1431 0.6207 0.050 Uiso 1 1 calc R . .
C27 C -0.0099(3) 0.18236(12) 0.72897(18) 0.0319(7) Uani 1 1 d . . .
H27 H -0.0194 0.2176 0.7059 0.038 Uiso 1 1 calc R . .
C28 C 0.3739(3) 0.13828(12) 0.76621(17) 0.0278(6) Uani 1 1 d . . .
H28A H 0.3416 0.1764 0.7562 0.033 Uiso 1 1 calc R . .
H28B H 0.2837 0.1167 0.7691 0.033 Uiso 1 1 calc R . .
C29 C 0.4344(3) 0.11885(12) 0.69379(17) 0.0280(6) Uani 1 1 d . . .
C30 C 0.5139(3) 0.15339(12) 0.65274(18) 0.0314(6) Uani 1 1 d . . .
H30 H 0.5247 0.1904 0.6682 0.038 Uiso 1 1 calc R . .
C31 C 0.5777(3) 0.13456(13) 0.58946(18) 0.0361(7) Uani 1 1 d . . .
H31 H 0.6326 0.1585 0.5622 0.043 Uiso 1 1 calc R . .
C32 C 0.5616(4) 0.08111(14) 0.56613(19) 0.0403(8) Uani 1 1 d . . .
H32 H 0.6060 0.0682 0.5230 0.048 Uiso 1 1 calc R . .
C33 C 0.4813(4) 0.04622(14) 0.60523(19) 0.0426(8) Uani 1 1 d . . .
H33 H 0.4696 0.0094 0.5888 0.051 Uiso 1 1 calc R . .
C34 C 0.4178(3) 0.06504(13) 0.66861(18) 0.0350(7) Uani 1 1 d . . .
H34 H 0.3622 0.0409 0.6952 0.042 Uiso 1 1 calc R . .
C35 C 1.1927(5) 0.45844(19) 0.9187(3) 0.0766(14) Uani 1 1 d . . .
H35A H 1.2063 0.4965 0.9348 0.115 Uiso 1 1 calc R . .
H35B H 1.2773 0.4372 0.9485 0.115 Uiso 1 1 calc R . .
H35C H 1.0994 0.4449 0.9318 0.115 Uiso 1 1 calc R . .
C36 C 1.1853(4) 0.45357(16) 0.8321(3) 0.0568(11) Uani 1 1 d . . .
N1 N 0.1442(2) 0.24254(9) 0.91789(13) 0.0232(5) Uani 1 1 d . . .
N2 N 0.4785(2) 0.13530(9) 0.84722(13) 0.0234(5) Uani 1 1 d . . .
N3 N 1.1787(4) 0.45038(17) 0.7636(3) 0.0838(13) Uani 1 1 d . . .
F1 F 0.7565(3) 0.43697(10) 0.79096(14) 0.0846(8) Uani 1 1 d . . .
F2 F 0.7599(3) 0.35134(10) 0.93101(14) 0.0714(7) Uani 1 1 d . . .
F3 F 0.5897(2) 0.40922(10) 0.86479(16) 0.0723(7) Uani 1 1 d . . .
F4 F 0.6990(2) 0.34916(9) 0.79390(13) 0.0548(5) Uani 1 1 d . . .
F5 F 0.9246(2) 0.37868(9) 0.85777(15) 0.0637(6) Uani 1 1 d . . .
F6 F 0.8134(2) 0.44024(9) 0.92732(13) 0.0619(6) Uani 1 1 d . . .
P1 P 0.75720(9) 0.39500(3) 0.86109(5) 0.03064(17) Uani 1 1 d . . .
S1 S 0.50880(7) 0.25170(3) 0.93994(4) 0.02593(15) Uani 1 1 d . . .
S2 S 0.33217(7) 0.20021(3) 1.11798(4) 0.02569(15) Uani 1 1 d . . .
S3 S 0.36039(7) 0.07848(3) 1.00890(4) 0.02284(14) Uani 1 1 d . . .
Ag1 Ag 0.32738(2) 0.172854(8) 0.952573(13) 0.02491(7) Uani 1 1 d . . .

loop_
_atom_site_aniso_label
_atom_site_aniso_U_11
_atom_site_aniso_U_22
_atom_site_aniso_U_33
_atom_site_aniso_U_23
_atom_site_aniso_U_13
_atom_site_aniso_U_12
C1 0.0242(14) 0.0228(14) 0.0374(16) 0.0072(12) 0.0099(12) 0.0030(11)
C2 0.0233(13) 0.0336(16) 0.0268(15) 0.0080(12) 0.0087(11) 0.0051(11)
C3 0.0210(13) 0.0298(15) 0.0265(15) 0.0030(12) 0.0026(11) 0.0037(11)
C4 0.0243(13) 0.0255(14) 0.0194(13) -0.0032(11) 0.0056(10) 0.0000(11)
C5 0.0259(14) 0.0348(16) 0.0210(14) -0.0007(12) 0.0038(11) 0.0059(12)
C6 0.0243(14) 0.0397(17) 0.0277(15) -0.0054(13) 0.0080(12) -0.0016(12)
C7 0.0333(15) 0.0290(15) 0.0263(14) -0.0059(12) 0.0120(12) -0.0040(12)
C8 0.0351(15) 0.0240(14) 0.0221(14) -0.0015(12) 0.0064(11) 0.0024(12)
C9 0.0212(13) 0.0234(14) 0.0211(13) -0.0050(11) 0.0044(10) 0.0013(10)
C10 0.0269(14) 0.0290(15) 0.0219(14) 0.0019(12) 0.0024(11) 0.0065(11)
C11 0.0255(14) 0.0276(15) 0.0262(14) 0.0005(12) 0.0093(11) 0.0007(11)
C12 0.0212(13) 0.0166(12) 0.0314(15) 0.0009(11) 0.0060(11) 0.0000(10)
C13 0.0264(14) 0.0241(15) 0.0328(16) -0.0017(12) 0.0027(12) 0.0031(11)
C14 0.0281(15) 0.0249(15) 0.0424(18) -0.0036(13) -0.0049(13) 0.0045(12)
C15 0.0208(14) 0.0268(15) 0.055(2) -0.0047(14) 0.0033(14) 0.0012(12)
C16 0.0274(14) 0.0242(15) 0.0448(18) -0.0015(13) 0.0169(13) -0.0005(12)
C17 0.0240(13) 0.0190(13) 0.0352(16) -0.0008(11) 0.0079(12) -0.0011(10)
C18 0.0300(14) 0.0248(14) 0.0279(15) -0.0005(12) 0.0112(12) -0.0014(11)
C19 0.0188(12) 0.0290(14) 0.0299(14) 0.0017(12) 0.0088(11) -0.0033(11)
C20 0.0226(13) 0.0307(15) 0.0343(16) 0.0039(12) 0.0110(12) -0.0015(11)
C21 0.0162(12) 0.0433(17) 0.0259(15) 0.0015(13) 0.0019(11) -0.0003(12)
C22 0.0152(12) 0.0343(16) 0.0299(15) 0.0020(13) 0.0043(10) -0.0030(11)
C23 0.0210(14) 0.0411(18) 0.0416(18) 0.0110(15) 0.0075(13) -0.0035(12)
C24 0.0330(17) 0.0328(18) 0.072(3) 0.0136(17) 0.0123(17) -0.0031(14)
C25 0.0370(18) 0.0376(19) 0.068(3) -0.0163(18) 0.0098(17) -0.0087(15)
C26 0.0385(18) 0.049(2) 0.0341(18) -0.0090(15) 0.0025(14) -0.0054(15)
C27 0.0300(15) 0.0343(17) 0.0286(15) 0.0001(13) 0.0000(12) -0.0015(12)
C28 0.0201(13) 0.0343(16) 0.0292(15) -0.0003(12) 0.0058(11) -0.0028(11)
C29 0.0211(13) 0.0381(17) 0.0241(14) 0.0032(12) 0.0029(11) -0.0003(12)
C30 0.0324(15) 0.0305(15) 0.0315(16) 0.0057(13) 0.0067(13) 0.0046(12)
C31 0.0383(17) 0.0437(19) 0.0284(16) 0.0092(14) 0.0117(13) 0.0023(14)
C32 0.0449(19) 0.048(2) 0.0298(17) -0.0026(15) 0.0115(14) 0.0073(15)
C33 0.058(2) 0.0353(18) 0.0340(18) -0.0054(14) 0.0089(16) -0.0028(16)
C34 0.0390(17) 0.0369(17) 0.0290(16) -0.0030(13) 0.0068(13) -0.0106(14)
C35 0.068(3) 0.077(3) 0.072(3) 0.000(3) -0.013(2) -0.026(2)
C36 0.0375(19) 0.048(2) 0.085(3) -0.030(2) 0.012(2) -0.0068(16)
N1 0.0155(10) 0.0310(13) 0.0221(11) 0.0032(10) 0.0019(8) 0.0002(9)
N2 0.0213(11) 0.0231(12) 0.0270(12) -0.0004(9) 0.0073(9) -0.0027(9)
N3 0.070(3) 0.084(3) 0.108(3) -0.049(3) 0.044(2) -0.023(2)
F1 0.144(2) 0.0606(15) 0.0554(15) 0.0255(12) 0.0358(15) 0.0106(16)
F2 0.1041(19) 0.0602(15) 0.0532(14) 0.0189(11) 0.0236(13) -0.0007(14)
F3 0.0387(12) 0.0848(17) 0.0962(18) -0.0295(14) 0.0200(12) 0.0080(11)
F4 0.0485(12) 0.0589(13) 0.0543(13) -0.0237(10) 0.0045(10) -0.0010(10)
F5 0.0338(10) 0.0664(15) 0.0930(17) -0.0215(13) 0.0183(11) -0.0024(10)
F6 0.0642(14) 0.0650(15) 0.0590(14) -0.0309(11) 0.0186(11) -0.0191(11)
P1 0.0323(4) 0.0330(4) 0.0284(4) -0.0007(3) 0.0103(3) 0.0007(3)
S1 0.0193(3) 0.0263(4) 0.0314(4) 0.0013(3) 0.0035(3) -0.0011(3)
S2 0.0221(3) 0.0252(4) 0.0284(4) 0.0004(3) 0.0018(3) 0.0013(3)
S3 0.0194(3) 0.0242(3) 0.0248(3) 0.0006(3) 0.0043(3) -0.0002(3)
Ag1 0.02134(10) 0.02512(11) 0.02907(12) 0.00415(9) 0.00708(8) 0.00199(8)

loop_
_atom_type_symbol
_atom_type_description
_atom_type_scat_dispersion_real
_atom_type_scat_dispersion_imag
_atom_type_scat_source
C C 0.0033 0.0016 'International Tables Vol C Tables 4.2.6.8 and 6.1.1.4'
H H 0.0000 0.0000 'International Tables Vol C Tables 4.2.6.8 and 6.1.1.4'
N N 0.0061 0.0033 'International Tables Vol C Tables 4.2.6.8 and 6.1.1.4'
F F 0.0171 0.0103 'International Tables Vol C Tables 4.2.6.8 and 6.1.1.4'
P P 0.1023 0.0942 'International Tables Vol C Tables 4.2.6.8 and 6.1.1.4'
S S 0.1246 0.1234 'International Tables Vol C Tables 4.2.6.8 and 6.1.1.4'
Ag Ag -0.8971 1.1015 'International Tables Vol C Tables 4.2.6.8 and 6.1.1.4'

loop_
_geom_angle_atom_site_label_1
_geom_angle_atom_site_label_2
_geom_angle_atom_site_label_3
_geom_angle
_geom_angle_site_symmetry_1
_geom_angle_site_symmetry_3
_geom_angle_publ_flag
C2 C1 S1 115.9(2) . . ?
C2 C1 H1A 108.3 . . ?
S1 C1 H1A 108.3 . . ?
C2 C1 H1B 108.3 . . ?
S1 C1 H1B 108.3 . . ?
H1A C1 H1B 107.4 . . ?
N1 C2 C1 115.9(2) . . ?
N1 C2 H2A 108.3 . . ?
C1 C2 H2A 108.3 . . ?
N1 C2 H2B 108.3 . . ?
C1 C2 H2B 108.3 . . ?
H2A C2 H2B 107.4 . . ?
N1 C3 C4 113.3(2) . . ?
N1 C3 H3A 108.9 . . ?
C4 C3 H3A 108.9 . . ?
N1 C3 H3B 108.9 . . ?
C4 C3 H3B 108.9 . . ?
H3A C3 H3B 107.7 . . ?
C5 C4 C9 118.2(2) . . ?
C5 C4 C3 118.9(2) . . ?
C9 C4 C3 122.9(2) . . ?
C6 C5 C4 121.4(3) . . ?
C6 C5 H5 119.3 . . ?
C4 C5 H5 119.3 . . ?
C7 C6 C5 120.2(3) . . ?
C7 C6 H6 119.9 . . ?
C5 C6 H6 119.9 . . ?
C6 C7 C8 119.7(3) . . ?
C6 C7 H7 120.1 . . ?
C8 C7 H7 120.1 . . ?
C7 C8 C9 120.5(3) . . ?
C7 C8 H8 119.8 . . ?
C9 C8 H8 119.8 . . ?
C8 C9 C4 120.0(2) . . ?
C8 C9 S2 121.2(2) . . ?
C4 C9 S2 118.7(2) . . ?
C11 C10 S2 117.18(19) . . ?
C11 C10 H10A 108.0 . . ?
S2 C10 H10A 108.0 . . ?
C11 C10 H10B 108.0 . . ?
S2 C10 H10B 108.0 . . ?
H10A C10 H10B 107.2 . . ?
C10 C11 S3 117.95(19) . . ?
C10 C11 H11A 107.8 . . ?
S3 C11 H11A 107.8 . . ?
C10 C11 H11B 107.8 . . ?
S3 C11 H11B 107.8 . . ?
H11A C11 H11B 107.2 . . ?
C13 C12 C17 120.8(2) . . ?
C13 C12 S3 122.2(2) . . ?
C17 C12 S3 116.9(2) . . ?
C12 C13 C14 120.2(3) . . ?
C12 C13 H13 119.9 . . ?
C14 C13 H13 119.9 . . ?
C15 C14 C13 119.9(3) . . ?
C15 C14 H14 120.0 . . ?
C13 C14 H14 120.0 . . ?
C14 C15 C16 119.8(3) . . ?
C14 C15 H15 120.1 . . ?
C16 C15 H15 120.1 . . ?
C15 C16 C17 121.7(3) . . ?
C15 C16 H16 119.1 . . ?
C17 C16 H16 119.1 . . ?
C16 C17 C12 117.5(3) . . ?
C16 C17 C18 119.2(3) . . ?
C12 C17 C18 123.2(2) . . ?
N2 C18 C17 114.9(2) . . ?
N2 C18 H18A 108.5 . . ?
C17 C18 H18A 108.5 . . ?
N2 C18 H18B 108.5 . . ?
C17 C18 H18B 108.5 . . ?
H18A C18 H18B 107.5 . . ?
N2 C19 C20 113.1(2) . . ?
N2 C19 H19A 109.0 . . ?
C20 C19 H19A 109.0 . . ?
N2 C19 H19B 109.0 . . ?
C20 C19 H19B 109.0 . . ?
H19A C19 H19B 107.8 . . ?
C19 C20 S1 110.83(19) . . ?
C19 C20 H20A 109.5 . . ?
S1 C20 H20A 109.5 . . ?
C19 C20 H20B 109.5 . . ?
S1 C20 H20B 109.5 . . ?
H20A C20 H20B 108.1 . . ?
N1 C21 C22 114.9(2) . . ?
N1 C21 H21A 108.5 . . ?
C22 C21 H21A 108.5 . . ?
N1 C21 H21B 108.5 . . ?
C22 C21 H21B 108.5 . . ?
H21A C21 H21B 107.5 . . ?
C27 C22 C23 118.1(3) . . ?
C27 C22 C21 122.2(3) . . ?
C23 C22 C21 119.6(3) . . ?
C24 C23 C22 120.7(3) . . ?
C24 C23 H23 119.7 . . ?
C22 C23 H23 119.7 . . ?
C25 C24 C23 120.1(3) . . ?
C25 C24 H24 120.0 . . ?
C23 C24 H24 120.0 . . ?
C24 C25 C26 120.1(3) . . ?
C24 C25 H25 120.0 . . ?
C26 C25 H25 120.0 . . ?
C27 C26 C25 119.7(3) . . ?
C27 C26 H26 120.1 . . ?
C25 C26 H26 120.1 . . ?
C26 C27 C22 121.4(3) . . ?
C26 C27 H27 119.3 . . ?
C22 C27 H27 119.3 . . ?
N2 C28 C29 116.1(2) . . ?
N2 C28 H28A 108.3 . . ?
C29 C28 H28A 108.3 . . ?
N2 C28 H28B 108.3 . . ?
C29 C28 H28B 108.3 . . ?
H28A C28 H28B 107.4 . . ?
C30 C29 C34 118.3(3) . . ?
C30 C29 C28 120.9(3) . . ?
C34 C29 C28 120.7(3) . . ?
C31 C30 C29 120.8(3) . . ?
C31 C30 H30 119.6 . . ?
C29 C30 H30 119.6 . . ?
C32 C31 C30 120.0(3) . . ?
C32 C31 H31 120.0 . . ?
C30 C31 H31 120.0 . . ?
C31 C32 C33 120.2(3) . . ?
C31 C32 H32 119.9 . . ?
C33 C32 H32 119.9 . . ?
C32 C33 C34 119.8(3) . . ?
C32 C33 H33 120.1 . . ?
C34 C33 H33 120.1 . . ?
C33 C34 C29 120.9(3) . . ?
C33 C34 H34 119.6 . . ?
C29 C34 H34 119.6 . . ?
C36 C35 H35A 109.5 . . ?
C36 C35 H35B 109.5 . . ?
H35A C35 H35B 109.5 . . ?
C36 C35 H35C 109.5 . . ?
H35A C35 H35C 109.5 . . ?
H35B C35 H35C 109.5 . . ?
N3 C36 C35 179.1(5) . . ?
C2 N1 C21 107.5(2) . . ?
C2 N1 C3 109.9(2) . . ?
C21 N1 C3 109.9(2) . . ?
C2 N1 Ag1 103.59(15) . . ?
C21 N1 Ag1 114.25(17) . . ?
C3 N1 Ag1 111.40(15) . . ?
C19 N2 C18 111.3(2) . . ?
C19 N2 C28 112.5(2) . . ?
C18 N2 C28 109.9(2) . . ?
C19 N2 Ag1 107.05(15) . . ?
C18 N2 Ag1 110.65(15) . . ?
C28 N2 Ag1 105.28(15) . . ?
F1 P1 F6 90.20(14) . . ?
F1 P1 F3 91.54(16) . . ?
F6 P1 F3 89.57(12) . . ?
F1 P1 F2 178.55(15) . . ?
F6 P1 F2 90.83(13) . . ?
F3 P1 F2 89.49(14) . . ?
F1 P1 F5 89.89(15) . . ?
F6 P1 F5 91.62(12) . . ?
F3 P1 F5 178.14(14) . . ?
F2 P1 F5 89.06(14) . . ?
F1 P1 F4 89.83(14) . . ?
F6 P1 F4 179.62(12) . . ?
F3 P1 F4 90.05(12) . . ?
F2 P1 F4 89.14(13) . . ?
F5 P1 F4 88.76(11) . . ?
C1 S1 C20 103.83(13) . . ?
C1 S1 Ag1 96.58(9) . . ?
C20 S1 Ag1 99.96(9) . . ?
C9 S2 C10 105.20(13) . . ?
C9 S2 Ag1 95.64(9) . . ?
C10 S2 Ag1 96.93(9) . . ?
C12 S3 C11 105.14(13) . . ?
C12 S3 Ag1 102.23(9) . . ?
C11 S3 Ag1 103.98(9) . . ?
N1 Ag1 S3 141.78(5) . . ?
N1 Ag1 S1 82.22(6) . . ?
S3 Ag1 S1 134.39(2) . . ?
N1 Ag1 N2 122.22(7) . . ?
S3 Ag1 N2 83.23(5) . . ?
S1 Ag1 N2 77.20(5) . . ?
N1 Ag1 S2 86.15(5) . . ?
S3 Ag1 S2 83.17(2) . . ?
S1 Ag1 S2 91.02(2) . . ?
N2 Ag1 S2 146.53(5) . . ?

loop_
_geom_bond_atom_site_label_1
_geom_bond_atom_site_label_2
_geom_bond_distance
_geom_bond_site_symmetry_2
_geom_bond_publ_flag
C1 C2 1.525(4) . ?
C1 S1 1.808(3) . ?
C1 H1A 0.9900 . ?
C1 H1B 0.9900 . ?
C2 N1 1.485(3) . ?
C2 H2A 0.9900 . ?
C2 H2B 0.9900 . ?
C3 N1 1.500(3) . ?
C3 C4 1.515(4) . ?
C3 H3A 0.9900 . ?
C3 H3B 0.9900 . ?
C4 C5 1.394(4) . ?
C4 C9 1.407(4) . ?
C5 C6 1.385(4) . ?
C5 H5 0.9500 . ?
C6 C7 1.378(4) . ?
C6 H6 0.9500 . ?
C7 C8 1.389(4) . ?
C7 H7 0.9500 . ?
C8 C9 1.396(4) . ?
C8 H8 0.9500 . ?
C9 S2 1.777(3) . ?
C10 C11 1.521(4) . ?
C10 S2 1.815(3) . ?
C10 H10A 0.9900 . ?
C10 H10B 0.9900 . ?
C11 S3 1.811(3) . ?
C11 H11A 0.9900 . ?
C11 H11B 0.9900 . ?
C12 C13 1.388(4) . ?
C12 C17 1.402(4) . ?
C12 S3 1.786(3) . ?
C13 C14 1.388(4) . ?
C13 H13 0.9500 . ?
C14 C15 1.375(4) . ?
C14 H14 0.9500 . ?
C15 C16 1.387(4) . ?
C15 H15 0.9500 . ?
C16 C17 1.394(4) . ?
C16 H16 0.9500 . ?
C17 C18 1.504(4) . ?
C18 N2 1.486(3) . ?
C18 H18A 0.9900 . ?
C18 H18B 0.9900 . ?
C19 N2 1.477(3) . ?
C19 C20 1.530(4) . ?
C19 H19A 0.9900 . ?
C19 H19B 0.9900 . ?
C20 S1 1.814(3) . ?
C20 H20A 0.9900 . ?
C20 H20B 0.9900 . ?
C21 N1 1.493(3) . ?
C21 C22 1.505(4) . ?
C21 H21A 0.9900 . ?
C21 H21B 0.9900 . ?
C22 C27 1.386(4) . ?
C22 C23 1.399(4) . ?
C23 C24 1.382(5) . ?
C23 H23 0.9500 . ?
C24 C25 1.378(5) . ?
C24 H24 0.9500 . ?
C25 C26 1.383(5) . ?
C25 H25 0.9500 . ?
C26 C27 1.378(4) . ?
C26 H26 0.9500 . ?
C27 H27 0.9500 . ?
C28 N2 1.486(3) . ?
C28 C29 1.507(4) . ?
C28 H28A 0.9900 . ?
C28 H28B 0.9900 . ?
C29 C30 1.389(4) . ?
C29 C34 1.394(4) . ?
C30 C31 1.387(4) . ?
C30 H30 0.9500 . ?
C31 C32 1.376(5) . ?
C31 H31 0.9500 . ?
C32 C33 1.379(4) . ?
C32 H32 0.9500 . ?
C33 C34 1.386(4) . ?
C33 H33 0.9500 . ?
C34 H34 0.9500 . ?
C35 C36 1.436(6) . ?
C35 H35A 0.9800 . ?
C35 H35B 0.9800 . ?
C35 H35C 0.9800 . ?
C36 N3 1.134(5) . ?
N1 Ag1 2.387(2) . ?
N2 Ag1 2.617(2) . ?
F1 P1 1.562(2) . ?
F2 P1 1.585(2) . ?
F3 P1 1.582(2) . ?
F4 P1 1.605(2) . ?
F5 P1 1.592(2) . ?
F6 P1 1.581(2) . ?
S1 Ag1 2.5938(8) . ?
S2 Ag1 2.8307(9) . ?
S3 Ag1 2.5097(8) . ?

loop_
_geom_torsion_atom_site_label_1
_geom_torsion_atom_site_label_2
_geom_torsion_atom_site_label_3
_geom_torsion_atom_site_label_4
_geom_torsion
_geom_torsion_site_symmetry_1
_geom_torsion_site_symmetry_2
_geom_torsion_site_symmetry_3
_geom_torsion_site_symmetry_4
_geom_torsion_publ_flag
S1 C1 C2 N1 55.6(3) . . . . ?
N1 C3 C4 C5 -98.9(3) . . . . ?
N1 C3 C4 C9 82.7(3) . . . . ?
C9 C4 C5 C6 -1.8(4) . . . . ?
C3 C4 C5 C6 179.7(3) . . . . ?
C4 C5 C6 C7 1.3(4) . . . . ?
C5 C6 C7 C8 -0.3(4) . . . . ?
C6 C7 C8 C9 -0.2(4) . . . . ?
C7 C8 C9 C4 -0.4(4) . . . . ?
C7 C8 C9 S2 176.3(2) . . . . ?
C5 C4 C9 C8 1.4(4) . . . . ?
C3 C4 C9 C8 179.8(2) . . . . ?
C5 C4 C9 S2 -175.4(2) . . . . ?
C3 C4 C9 S2 3.0(3) . . . . ?
S2 C10 C11 S3 57.5(3) . . . . ?
C17 C12 C13 C14 1.4(4) . . . . ?
S3 C12 C13 C14 177.9(2) . . . . ?
C12 C13 C14 C15 -1.6(4) . . . . ?
C13 C14 C15 C16 0.1(4) . . . . ?
C14 C15 C16 C17 1.6(4) . . . . ?
C15 C16 C17 C12 -1.7(4) . . . . ?
C15 C16 C17 C18 -179.2(3) . . . . ?
C13 C12 C17 C16 0.2(4) . . . . ?
S3 C12 C17 C16 -176.5(2) . . . . ?
C13 C12 C17 C18 177.6(2) . . . . ?
S3 C12 C17 C18 0.9(3) . . . . ?
C16 C17 C18 N2 -106.2(3) . . . . ?
C12 C17 C18 N2 76.4(3) . . . . ?
N2 C19 C20 S1 67.8(3) . . . . ?
N1 C21 C22 C27 -105.1(3) . . . . ?
N1 C21 C22 C23 80.5(3) . . . . ?
C27 C22 C23 C24 -0.8(4) . . . . ?
C21 C22 C23 C24 173.9(3) . . . . ?
C22 C23 C24 C25 1.0(5) . . . . ?
C23 C24 C25 C26 -0.7(5) . . . . ?
C24 C25 C26 C27 0.1(5) . . . . ?
C25 C26 C27 C22 0.1(5) . . . . ?
C23 C22 C27 C26 0.2(4) . . . . ?
C21 C22 C27 C26 -174.3(3) . . . . ?
N2 C28 C29 C30 -86.2(3) . . . . ?
N2 C28 C29 C34 90.9(3) . . . . ?
C34 C29 C30 C31 -1.3(4) . . . . ?
C28 C29 C30 C31 175.8(3) . . . . ?
C29 C30 C31 C32 0.6(4) . . . . ?
C30 C31 C32 C33 0.4(5) . . . . ?
C31 C32 C33 C34 -0.5(5) . . . . ?
C32 C33 C34 C29 -0.3(5) . . . . ?
C30 C29 C34 C33 1.2(4) . . . . ?
C28 C29 C34 C33 -176.0(3) . . . . ?
C1 C2 N1 C21 -177.5(2) . . . . ?
C1 C2 N1 C3 63.0(3) . . . . ?
C1 C2 N1 Ag1 -56.2(3) . . . . ?
C22 C21 N1 C2 83.6(3) . . . . ?
C22 C21 N1 C3 -156.8(2) . . . . ?
C22 C21 N1 Ag1 -30.7(3) . . . . ?
C4 C3 N1 C2 179.4(2) . . . . ?
C4 C3 N1 C21 61.3(3) . . . . ?
C4 C3 N1 Ag1 -66.3(2) . . . . ?
C20 C19 N2 C18 -169.3(2) . . . . ?
C20 C19 N2 C28 66.8(3) . . . . ?
C20 C19 N2 Ag1 -48.3(2) . . . . ?
C17 C18 N2 C19 60.6(3) . . . . ?
C17 C18 N2 C28 -174.1(2) . . . . ?
C17 C18 N2 Ag1 -58.3(2) . . . . ?
C29 C28 N2 C19 63.6(3) . . . . ?
C29 C28 N2 C18 -60.9(3) . . . . ?
C29 C28 N2 Ag1 179.9(2) . . . . ?
C2 C1 S1 C20 81.7(2) . . . . ?
C2 C1 S1 Ag1 -20.3(2) . . . . ?
C19 C20 S1 C1 -144.54(19) . . . . ?
C19 C20 S1 Ag1 -45.15(19) . . . . ?
C8 C9 S2 C10 26.6(2) . . . . ?
C4 C9 S2 C10 -156.6(2) . . . . ?
C8 C9 S2 Ag1 125.4(2) . . . . ?
C4 C9 S2 Ag1 -57.9(2) . . . . ?
C11 C10 S2 C9 60.9(2) . . . . ?
C11 C10 S2 Ag1 -36.9(2) . . . . ?
C13 C12 S3 C11 11.1(3) . . . . ?
C17 C12 S3 C11 -172.3(2) . . . . ?
C13 C12 S3 Ag1 119.4(2) . . . . ?
C17 C12 S3 Ag1 -63.9(2) . . . . ?
C10 C11 S3 C12 66.7(2) . . . . ?
C10 C11 S3 Ag1 -40.4(2) . . . . ?
C2 N1 Ag1 S3 -163.82(13) . . . . ?
C21 N1 Ag1 S3 -47.2(2) . . . . ?
C3 N1 Ag1 S3 78.05(18) . . . . ?
C2 N1 Ag1 S1 30.76(15) . . . . ?
C21 N1 Ag1 S1 147.41(17) . . . . ?
C3 N1 Ag1 S1 -87.36(15) . . . . ?
C2 N1 Ag1 N2 -38.72(18) . . . . ?
C21 N1 Ag1 N2 77.92(18) . . . . ?
C3 N1 Ag1 N2 -156.85(15) . . . . ?
C2 N1 Ag1 S2 122.32(16) . . . . ?
C21 N1 Ag1 S2 -121.03(17) . . . . ?
C3 N1 Ag1 S2 4.20(15) . . . . ?
C12 S3 Ag1 N1 -172.35(12) . . . . ?
C11 S3 Ag1 N1 -63.12(13) . . . . ?
C12 S3 Ag1 S1 -12.80(10) . . . . ?
C11 S3 Ag1 S1 96.44(10) . . . . ?
C12 S3 Ag1 N2 51.84(10) . . . . ?
C11 S3 Ag1 N2 161.07(10) . . . . ?
C12 S3 Ag1 S2 -97.51(9) . . . . ?
C11 S3 Ag1 S2 11.73(9) . . . . ?
C1 S1 Ag1 N1 -5.82(11) . . . . ?
C20 S1 Ag1 N1 -111.16(11) . . . . ?
C1 S1 Ag1 S3 -173.22(10) . . . . ?
C20 S1 Ag1 S3 81.44(10) . . . . ?
C1 S1 Ag1 N2 119.83(11) . . . . ?
C20 S1 Ag1 N2 14.49(10) . . . . ?
C1 S1 Ag1 S2 -91.79(10) . . . . ?
C20 S1 Ag1 S2 162.87(9) . . . . ?
C19 N2 Ag1 N1 86.74(17) . . . . ?
C18 N2 Ag1 N1 -151.88(15) . . . . ?
C28 N2 Ag1 N1 -33.21(18) . . . . ?
C19 N2 Ag1 S3 -123.91(16) . . . . ?
C18 N2 Ag1 S3 -2.52(15) . . . . ?
C28 N2 Ag1 S3 116.14(15) . . . . ?
C19 N2 Ag1 S1 14.63(15) . . . . ?
C18 N2 Ag1 S1 136.01(16) . . . . ?
C28 N2 Ag1 S1 -105.32(15) . . . . ?
C19 N2 Ag1 S2 -57.27(19) . . . . ?
C18 N2 Ag1 S2 64.11(19) . . . . ?
C28 N2 Ag1 S2 -177.22(12) . . . . ?
C9 S2 Ag1 N1 46.85(10) . . . . ?
C10 S2 Ag1 N1 152.95(11) . . . . ?
C9 S2 Ag1 S3 -96.38(9) . . . . ?
C10 S2 Ag1 S3 9.72(9) . . . . ?
C9 S2 Ag1 S1 128.99(9) . . . . ?
C10 S2 Ag1 S1 -124.91(9) . . . . ?
C9 S2 Ag1 N2 -163.04(12) . . . . ?
C10 S2 Ag1 N2 -56.93(13) . . . . ?
